data_7110570
loop_
_publ_author_name
'Batsanov, Andrei S.'
'Brooke, Gerald M.'
'Holling, Darren'
'Kenwright, Alan M.'

_publ_section_title
;
 Pyrolysis reactions of 4-nonafluorobiphenyl prop-2-enyl ether: a
 remarkable rearrangement reaction
;
_journal_issue 16
_journal_name_full 'Chemical Communications'
_journal_page_first 1549
_journal_paper_doi 10.1039/a903209f
_journal_year 1999
_chemical_formula_sum 'C15 H5 F9 O'
_chemical_formula_weight 372.19
_chemical_name_systematic
; 
 ? 
;
_space_group_IT_number 15
_symmetry_cell_setting monoclinic
_symmetry_space_group_name_Hall '-C 2yc'
_symmetry_space_group_name_H-M 'C 1 2/c 1'
_atom_sites_solution_hydrogens difmap
_atom_sites_solution_primary direct
_atom_sites_solution_secondary difmap
_audit_creation_method SHELXL-97
_cell_angle_alpha 90.00
_cell_angle_beta 93.05(1)
_cell_angle_gamma 90.00
_cell_formula_units_Z 8
_cell_length_a 21.242(3)
_cell_length_b 6.219(2)
_cell_length_c 20.254(2)
_cell_measurement_reflns_used 25
_cell_measurement_temperature 150(2)
_cell_measurement_theta_max 34
_cell_measurement_theta_min 22
_cell_volume 2671.8(10)
_computing_cell_refinement AFC/MSC
_computing_data_collection AFC/MSC
_computing_data_reduction teXsan
_computing_molecular_graphics SHELXTL
_computing_publication_material SHELXTL
_computing_structure_refinement 'SHELXL-97 (Sheldrick, 1997)'
_computing_structure_solution 'SHELXS-97 (Sheldrick, 1990)'
_diffrn_ambient_temperature 150(2)
_diffrn_measured_fraction_theta_full 0.869
_diffrn_measured_fraction_theta_max 0.869
_diffrn_measurement_device_type 'Rigaku AFC6S 4-circle diffractometer'
_diffrn_measurement_method '2\q/\w scans'
_diffrn_radiation_monochromator graphite
_diffrn_radiation_source 'fine-focus sealed tube'
_diffrn_radiation_type CuK\a
_diffrn_radiation_wavelength 1.54184
_diffrn_reflns_av_R_equivalents 0.0190
_diffrn_reflns_av_sigmaI/netI 0.0319
_diffrn_reflns_limit_h_max 26
_diffrn_reflns_limit_h_min -1
_diffrn_reflns_limit_k_max 7
_diffrn_reflns_limit_k_min -1
_diffrn_reflns_limit_l_max 25
_diffrn_reflns_limit_l_min -25
_diffrn_reflns_number 3080
_diffrn_reflns_theta_full 74.92
_diffrn_reflns_theta_max 74.92
_diffrn_reflns_theta_min 4.17
_diffrn_standards_decay_% 3.5
_diffrn_standards_interval_count 150
_diffrn_standards_number 3
_exptl_absorpt_coefficient_mu 1.838
_exptl_absorpt_correction_T_max 1.000
_exptl_absorpt_correction_T_min 0.943
_exptl_absorpt_correction_type none
_exptl_absorpt_process_details '\y-curves of 3 reflections (108 scans) measured'
_exptl_crystal_colour colorless
_exptl_crystal_density_diffrn 1.851
_exptl_crystal_density_method 'not measured'
_exptl_crystal_description needle
_exptl_crystal_F_000 1472
_exptl_crystal_size_max 0.6
_exptl_crystal_size_mid 0.06
_exptl_crystal_size_min 0.06
_refine_diff_density_max 0.249
_refine_diff_density_min -0.250
_refine_diff_density_rms 0.050
_refine_ls_extinction_coef 0.00042(8)
_refine_ls_extinction_expression Fc^*^=kFc[1+0.001xFc^2^\l^3^/sin(2\q)]^-1/4^
_refine_ls_extinction_method SHELXL
_refine_ls_goodness_of_fit_ref 1.034
_refine_ls_hydrogen_treatment refall
_refine_ls_matrix_type full
_refine_ls_number_parameters 247
_refine_ls_number_reflns 2394
_refine_ls_number_restraints 0
_refine_ls_restrained_S_all 1.034
_refine_ls_R_factor_all 0.0504
_refine_ls_R_factor_gt 0.0367
_refine_ls_shift/su_max 0.000
_refine_ls_shift/su_mean 0.000
_refine_ls_structure_factor_coef Fsqd
_refine_ls_weighting_details 'calc w=1/[\s^2^(Fo^2^)+(0.0533P)^2^+2.5305P] where P=(Fo^2^+2Fc^2^)/3'
_refine_ls_weighting_scheme calc
_refine_ls_wR_factor_gt 0.0977
_refine_ls_wR_factor_ref 0.1061
_reflns_number_gt 1926
_reflns_number_total 2394
_reflns_threshold_expression >2sigma(I)
_cod_data_source_file 903209fsup1.cif
_cod_data_source_block (12)
_cod_depositor_comments
;
The following automatic conversions were performed:

'_symmetry_cell_setting' value 'Monoclinic' changed to 'monoclinic'
according to /home/saulius/struct/CIF-dictionaries/cif_core.dic
dictionary named 'cif_core.dic' version 2.4.2 from 2011-04-26.

Automatic conversion script
Id: cif_fix_values 1891 2012-01-12 08:04:46Z andrius 
;
_cod_original_cell_volume 2671.8(8)
_cod_original_sg_symbol_H-M C2/c
_cod_database_code 7110570

loop_
_symmetry_equiv_pos_as_xyz
'x, y, z'
'-x, y, -z+1/2'
'x+1/2, y+1/2, z'
'-x+1/2, y+1/2, -z+1/2'
'-x, -y, -z'
'x, -y, z-1/2'
'-x+1/2, -y+1/2, -z'
'x+1/2, -y+1/2, z-1/2'

loop_
_atom_site_label
_atom_site_type_symbol
_atom_site_fract_x
_atom_site_fract_y
_atom_site_fract_z
_atom_site_U_iso_or_equiv
_atom_site_adp_type
_atom_site_occupancy
_atom_site_symmetry_multiplicity
_atom_site_calc_flag
F2 F 0.44755(6) 0.3006(2) 0.15782(6) 0.0320(3) Uani 1 1 d
F4 F 0.24241(6) 0.2564(2) 0.23720(6) 0.0325(3) Uani 1 1 d
F5 F 0.20409(6) 0.1326(2) 0.11680(7) 0.0341(3) Uani 1 1 d
F7 F 0.37933(6) 0.5653(2) 0.06426(6) 0.0339(3) Uani 1 1 d
F32 F 0.40694(7) 0.6938(2) 0.21971(6) 0.0378(4) Uani 1 1 d
F33 F 0.46869(7) 0.8264(2) 0.33293(7) 0.0417(4) Uani 1 1 d
F34 F 0.47146(7) 0.5707(3) 0.44127(7) 0.0460(4) Uani 1 1 d
F35 F 0.41176(8) 0.1843(3) 0.43740(7) 0.0519(5) Uani 1 1 d
F36 F 0.34903(7) 0.0527(2) 0.32518(7) 0.0398(4) Uani 1 1 d
O O 0.25228(8) 0.4664(3) 0.04757(8) 0.0357(4) Uani 1 1 d
C1 C 0.37534(10) 0.0401(4) 0.10632(10) 0.0255(5) Uani 1 1 d
H1 H 0.4061(11) -0.066(4) 0.1180(11) 0.020(6) Uiso 1 1 d
C2 C 0.38456(9) 0.2576(4) 0.14486(10) 0.0250(5) Uani 1 1 d
C3 C 0.34721(10) 0.2937(4) 0.20555(10) 0.0244(5) Uani 1 1 d
C4 C 0.28703(10) 0.2450(4) 0.19313(10) 0.0254(5) Uani 1 1 d
C5 C 0.26777(10) 0.1674(4) 0.12424(10) 0.0267(5) Uani 1 1 d
C6 C 0.28781(10) 0.3506(4) 0.07856(10) 0.0259(5) Uani 1 1 d
C7 C 0.35957(10) 0.3631(4) 0.07960(10) 0.0255(5) Uani 1 1 d
C8 C 0.38386(11) 0.1686(4) 0.04163(11) 0.0291(5) Uani 1 1 d
H81 H 0.3608(11) 0.125(4) 0.0007(12) 0.026(6) Uiso 1 1 d
H82 H 0.4275(12) 0.187(4) 0.0335(12) 0.032(7) Uiso 1 1 d
C9 C 0.30685(11) -0.0353(4) 0.11066(11) 0.0277(5) Uani 1 1 d
H91 H 0.3021(11) -0.143(4) 0.1460(11) 0.022(6) Uiso 1 1 d
H92 H 0.2916(11) -0.100(4) 0.0688(13) 0.029(6) Uiso 1 1 d
C31 C 0.37729(10) 0.3683(4) 0.26887(10) 0.0248(5) Uani 1 1 d
C32 C 0.40795(10) 0.5649(4) 0.27322(10) 0.0279(5) Uani 1 1 d
C33 C 0.43918(10) 0.6350(4) 0.33055(11) 0.0294(5) Uani 1 1 d
C34 C 0.43987(10) 0.5066(4) 0.38588(11) 0.0319(5) Uani 1 1 d
C35 C 0.40962(11) 0.3106(4) 0.38383(11) 0.0328(6) Uani 1 1 d
C36 C 0.37840(10) 0.2441(4) 0.32593(11) 0.0286(5) Uani 1 1 d

loop_
_atom_site_aniso_label
_atom_site_aniso_U_11
_atom_site_aniso_U_22
_atom_site_aniso_U_33
_atom_site_aniso_U_23
_atom_site_aniso_U_13
_atom_site_aniso_U_12
F2 0.0208(6) 0.0443(9) 0.0311(7) -0.0049(6) 0.0023(5) -0.0058(6)
F4 0.0258(6) 0.0433(8) 0.0295(7) -0.0011(6) 0.0099(5) -0.0003(6)
F5 0.0211(6) 0.0430(8) 0.0380(7) -0.0040(6) -0.0006(5) -0.0063(6)
F7 0.0416(7) 0.0261(7) 0.0349(7) 0.0027(6) 0.0087(6) -0.0056(6)
F32 0.0454(8) 0.0375(8) 0.0300(7) 0.0087(6) -0.0023(6) -0.0082(7)
F33 0.0375(7) 0.0406(9) 0.0465(8) -0.0088(7) -0.0031(6) -0.0068(7)
F34 0.0416(8) 0.0697(11) 0.0255(7) -0.0132(7) -0.0094(6) 0.0087(8)
F35 0.0665(10) 0.0628(11) 0.0261(7) 0.0151(7) 0.0008(7) 0.0057(9)
F36 0.0470(8) 0.0336(8) 0.0392(8) 0.0072(6) 0.0062(6) -0.0054(7)
O 0.0384(9) 0.0354(10) 0.0324(9) 0.0027(8) -0.0048(7) 0.0058(8)
C1 0.0251(10) 0.0269(12) 0.0248(10) -0.0003(9) 0.0032(8) 0.0022(9)
C2 0.0209(9) 0.0308(12) 0.0234(10) -0.0022(9) 0.0029(8) -0.0028(9)
C3 0.0262(10) 0.0273(11) 0.0198(10) 0.0002(9) 0.0026(8) -0.0005(9)
C4 0.0243(9) 0.0289(11) 0.0236(10) 0.0001(9) 0.0063(8) -0.0009(9)
C5 0.0204(9) 0.0326(12) 0.0269(11) -0.0013(10) 0.0006(8) -0.0041(9)
C6 0.0299(11) 0.0269(11) 0.0207(10) -0.0043(9) -0.0008(8) -0.0011(10)
C7 0.0305(11) 0.0237(11) 0.0226(10) 0.0003(9) 0.0035(8) -0.0038(9)
C8 0.0318(11) 0.0328(12) 0.0232(11) -0.0008(10) 0.0058(9) -0.0009(10)
C9 0.0298(11) 0.0272(12) 0.0263(11) 0.0004(10) 0.0028(9) -0.0027(10)
C31 0.0228(9) 0.0312(12) 0.0205(10) -0.0003(9) 0.0018(8) 0.0026(9)
C32 0.0261(10) 0.0347(13) 0.0229(10) 0.0047(9) 0.0018(8) 0.0037(10)
C33 0.0239(10) 0.0317(12) 0.0328(12) -0.0055(10) 0.0013(9) 0.0029(10)
C34 0.0262(10) 0.0478(15) 0.0215(10) -0.0062(10) -0.0022(8) 0.0095(11)
C35 0.0350(12) 0.0422(14) 0.0215(11) 0.0052(10) 0.0044(9) 0.0119(11)
C36 0.0290(10) 0.0297(12) 0.0274(11) 0.0027(10) 0.0057(9) 0.0020(10)

loop_
_atom_type_symbol
_atom_type_description
_atom_type_scat_dispersion_real
_atom_type_scat_dispersion_imag
_atom_type_scat_source
C C 0.0181 0.0091 'International Tables Vol C Tables 4.2.6.8 and 6.1.1.4'
H H 0.0000 0.0000 'International Tables Vol C Tables 4.2.6.8 and 6.1.1.4'
O O 0.0492 0.0322 'International Tables Vol C Tables 4.2.6.8 and 6.1.1.4'
F F 0.0727 0.0534 'International Tables Vol C Tables 4.2.6.8 and 6.1.1.4'

loop_
_exptl_crystal_face_index_h
_exptl_crystal_face_index_k
_exptl_crystal_face_index_l
_exptl_crystal_face_perp_dist
-1.00 0.00 0.00 0.030
1.00 0.00 0.00 0.030
0.00 1.00 0.00 0.300
0.00 -1.00 0.00 0.300
0.00 0.00 1.00 0.030
0.00 0.00 -1.00 0.030

loop_
_geom_angle_atom_site_label_1
_geom_angle_atom_site_label_2
_geom_angle_atom_site_label_3
_geom_angle
C9 C1 C8 111.02(19)
C9 C1 C2 109.19(17)
C8 C1 C2 87.65(17)
C9 C1 H1 114.5(14)
C8 C1 H1 117.2(14)
C2 C1 H1 114.2(14)
F2 C2 C3 111.25(17)
F2 C2 C7 111.55(17)
C3 C2 C7 117.43(18)
F2 C2 C1 110.90(17)
C3 C2 C1 118.32(18)
C7 C2 C1 84.97(16)
C4 C3 C31 127.24(19)
C4 C3 C2 110.73(18)
C31 C3 C2 122.01(18)
C3 C4 F4 124.89(19)
C3 C4 C5 117.32(18)
F4 C4 C5 117.78(18)
F5 C5 C4 111.65(17)
F5 C5 C6 110.69(18)
C4 C5 C6 104.38(17)
F5 C5 C9 112.87(18)
C4 C5 C9 107.68(18)
C6 C5 C9 109.18(17)
O C6 C7 125.3(2)
O C6 C5 125.0(2)
C7 C6 C5 109.70(18)
F7 C7 C6 111.26(18)
F7 C7 C8 119.67(17)
C6 C7 C8 108.35(18)
F7 C7 C2 119.33(18)
C6 C7 C2 106.73(16)
C8 C7 C2 89.12(17)
C7 C8 C1 85.73(16)
C7 C8 H81 118.3(14)
C1 C8 H81 119.9(15)
C7 C8 H82 110.3(16)
C1 C8 H82 111.3(15)
H81 C8 H82 109(2)
C1 C9 C5 106.32(18)
C1 C9 H91 112.5(13)
C5 C9 H91 110.3(13)
C1 C9 H92 110.4(14)
C5 C9 H92 109.4(15)
H91 C9 H92 108(2)
C32 C31 C36 116.8(2)
C32 C31 C3 120.82(19)
C36 C31 C3 122.4(2)
F32 C32 C33 118.4(2)
F32 C32 C31 119.11(19)
C33 C32 C31 122.5(2)
F33 C33 C34 120.0(2)
F33 C33 C32 120.9(2)
C34 C33 C32 119.1(2)
F34 C34 C33 119.6(2)
F34 C34 C35 120.1(2)
C33 C34 C35 120.3(2)
F35 C35 C34 120.0(2)
F35 C35 C36 120.5(2)
C34 C35 C36 119.5(2)
F36 C36 C35 118.5(2)
F36 C36 C31 119.7(2)
C35 C36 C31 121.8(2)

loop_
_geom_bond_atom_site_label_1
_geom_bond_atom_site_label_2
_geom_bond_distance
F2 C2 1.376(2)
F4 C4 1.338(2)
F5 C5 1.370(2)
F7 C7 1.367(2)
F32 C32 1.347(3)
F33 C33 1.345(3)
F34 C34 1.337(3)
F35 C35 1.338(3)
F36 C36 1.343(3)
O C6 1.197(3)
C1 C9 1.535(3)
C1 C8 1.553(3)
C1 C2 1.569(3)
C1 H1 0.95(2)
C2 C3 1.515(3)
C2 C7 1.544(3)
C3 C4 1.325(3)
C3 C31 1.477(3)
C4 C5 1.512(3)
C5 C6 1.542(3)
C5 C9 1.542(3)
C6 C7 1.525(3)
C7 C8 1.537(3)
C8 H81 0.98(2)
C8 H82 0.96(3)
C9 H91 0.99(2)
C9 H92 0.98(3)
C31 C32 1.386(3)
C31 C36 1.389(3)
C32 C33 1.377(3)
C33 C34 1.375(3)
C34 C35 1.378(4)
C35 C36 1.380(3)
